data_4134905
loop_
_publ_author_name
'Gonell, Sergio'
'Assaf, Eric A.'
'Duffee, Kyle D.'
'Schauer, Cynthia K.'
'Miller, Alexander J. M.'

_publ_section_title
;
 Kinetics of the <i>Trans</i> Effect in Ruthenium Complexes Provide
 Insight into the Factors That Control Activity and Stability in
 CO<sub>2</sub> Electroreduction.
;
_journal_name_full 'Journal of the American Chemical Society'
_journal_paper_doi 10.1021/jacs.0c02912
_journal_year 2020
_chemical_formula_moiety 'C31 H29.35 N6 O Ru, 2(F6 P), C H2 Cl2'
_chemical_formula_sum 'C32 H31.35 Cl2 F12 N6 O P2 Ru'
_chemical_formula_weight 977.89
_space_group_crystal_system orthorhombic
_space_group_IT_number 61
_space_group_name_Hall '-P 2ac 2ab'
_space_group_name_H-M_alt 'P b c a'
_atom_sites_solution_hydrogens mixed
_atom_sites_solution_primary direct
_audit_creation_date 2019-06-18
_audit_creation_method
;
Olex2 1.2
(compiled 2018.05.29 svn.r3508 for OlexSys, GUI svn.r5506)
;
_cell_angle_alpha 90
_cell_angle_beta 90
_cell_angle_gamma 90
_cell_formula_units_Z 8
_cell_length_a 17.6809(3)
_cell_length_b 13.9926(2)
_cell_length_c 30.1337(5)
_cell_measurement_reflns_used 9986
_cell_measurement_temperature 100(2)
_cell_measurement_theta_max 71.998
_cell_measurement_theta_min 2.933
_cell_volume 7455.1(2)
_computing_cell_refinement 'SAINT v8.37A (Bruker, 2015)'
_computing_data_reduction 'SAINT v8.37A (Bruker, 2015)'
_computing_molecular_graphics 'Olex2 (Dolomanov et al., 2009)'
_computing_publication_material 'Olex2 (Dolomanov et al., 2009)'
_computing_structure_refinement 'ShelXL (Sheldrick, 2015)'
_computing_structure_solution 'ShelXS (Sheldrick, 2008)'
_diffrn_ambient_temperature 100.15
_diffrn_measured_fraction_theta_full 1.000
_diffrn_measured_fraction_theta_max 0.999
_diffrn_measurement_device_type 'Bruker APEX-II CCD'
_diffrn_measurement_method '\f and \w scans'
_diffrn_radiation_type CuK\a
_diffrn_radiation_wavelength 1.54178
_diffrn_reflns_av_R_equivalents 0.0508
_diffrn_reflns_av_unetI/netI 0.0258
_diffrn_reflns_Laue_measured_fraction_full 1.000
_diffrn_reflns_Laue_measured_fraction_max 0.999
_diffrn_reflns_limit_h_max 21
_diffrn_reflns_limit_h_min -21
_diffrn_reflns_limit_k_max 17
_diffrn_reflns_limit_k_min -15
_diffrn_reflns_limit_l_max 36
_diffrn_reflns_limit_l_min -37
_diffrn_reflns_number 77244
_diffrn_reflns_point_group_measured_fraction_full 1.000
_diffrn_reflns_point_group_measured_fraction_max 0.999
_diffrn_reflns_theta_full 67.679
_diffrn_reflns_theta_max 72.262
_diffrn_reflns_theta_min 2.933
_diffrn_standards_number 0
_exptl_absorpt_coefficient_mu 6.434
_exptl_absorpt_correction_T_max 0.7536
_exptl_absorpt_correction_T_min 0.5316
_exptl_absorpt_correction_type multi-scan
_exptl_absorpt_process_details
'SADABS-2016/2 (Bruker,2016/2) was used for absorption correction. wR2(int) was 0.1050 before and 0.0525 after correction. The Ratio of minimum to maximum transmission is 0.7054. The \l/2 correction factor is Not present.'
_exptl_crystal_colour red
_exptl_crystal_colour_primary red
_exptl_crystal_density_diffrn 1.743
_exptl_crystal_description needle
_exptl_crystal_F_000 3915
_exptl_crystal_size_max 0.276
_exptl_crystal_size_mid 0.119
_exptl_crystal_size_min 0.115
_refine_diff_density_max 0.828
_refine_diff_density_min -0.586
_refine_diff_density_rms 0.103
_refine_ls_extinction_method none
_refine_ls_goodness_of_fit_ref 1.206
_refine_ls_hydrogen_treatment mixed
_refine_ls_matrix_type full
_refine_ls_number_parameters 622
_refine_ls_number_reflns 7350
_refine_ls_number_restraints 38
_refine_ls_restrained_S_all 1.203
_refine_ls_R_factor_all 0.0842
_refine_ls_R_factor_gt 0.0698
_refine_ls_shift/su_max 0.001
_refine_ls_shift/su_mean 0.000
_refine_ls_structure_factor_coef Fsqd
_refine_ls_weighting_details 'w=1/[\s^2^(Fo^2^)+66.9841P] where P=(Fo^2^+2Fc^2^)/3'
_refine_ls_weighting_scheme calc
_refine_ls_wR_factor_gt 0.1434
_refine_ls_wR_factor_ref 0.1487
_reflns_Friedel_coverage 0.000
_reflns_number_gt 5909
_reflns_number_total 7350
_reflns_threshold_expression 'I > 2\s(I)'
_cod_data_source_file ja0c02912_si_004.cif
_cod_data_source_block x1805002
_cod_database_code 4134905
_shelx_shelxl_version_number 2016/6
_shelx_space_group_comment
;
The symmetry employed for this shelxl refinement is uniquely defined
by the following loop, which should always be used as a source of
symmetry information in preference to the above space-group names.
They are only intended as comments.
;
_shelx_estimated_absorpt_t_max 0.525
_shelx_estimated_absorpt_t_min 0.270
_olex2_refinement_description
;
1. Fixed Uiso
 At 1.2 times of:
  All C(H) groups, All C(H,H) groups
 At 1.5 times of:
  All C(H,H,H) groups, All O(H) groups
2. Restrained distances
 O1-H1
 0.87 with sigma of 0.01
 Ru1-H1
 2.700671 with sigma of 0.02
3. Rigid bond restraints
4. Uiso/Uaniso restraints and constraints
Uanis(C30) \\sim Ueq: with sigma of 0.1 and sigma for terminal atoms of 0.2
Uanis(P2) \\sim Ueq: with sigma of 0.1 and sigma for terminal atoms of 0.2
Uanis(F15) \\sim Ueq, Uanis(C30) \\sim Ueq: with sigma of 0 and sigma for
terminal atoms of 0.2
Uanis(F15) \\sim Ueq: with sigma of 0 and sigma for terminal atoms of 0.2
Uanis(F6) \\sim Ueq, Uanis(F10) \\sim Ueq: with sigma of 0.1 and sigma for
terminal atoms of 0.2
Uanis(F21) \\sim Ueq: with sigma of 0 and sigma for terminal atoms of 0.2
5. Others
 Sof(F3)=Sof(F6)=Sof(F10)=Sof(F8)=1-FVAR(1)
 Sof(F9)=Sof(F4)=Sof(F5)=Sof(F7)=FVAR(1)
 Sof(P2)=Sof(F12)=Sof(F21)=Sof(F17)=Sof(F15)=Sof(F19)=Sof(F14)=1-FVAR(2)
 Sof(P3)=Sof(F16)=Sof(F20)=Sof(F18)=Sof(F22)=Sof(F13)=Sof(F11)=FVAR(2)
 Sof(C30)=Sof(H30A)=Sof(H30B)=Sof(C33)=Sof(H33A)=Sof(H33B)=Sof(H33C)=1-FVAR(3)
 Sof(C31)=Sof(H31A)=Sof(H31B)=Sof(C32)=Sof(H32A)=Sof(H32B)=Sof(H32C)=FVAR(3)
6.a Secondary CH2 refined with riding coordinates:
 C9(H9A,H9B), C34(H34A,H34B), C31(H31A,H31B), C30(H30A,H30B)
6.b Aromatic/amide H refined with riding coordinates:
 C26(H26), C11(H11), C6(H6), C13(H13), C14(H14), C4(H4), C29(H29), C12(H12),
 C27(H27), C5(H5), C15(H15), C23(H23), C16(H16), C21(H21), C18(H18), C7(H7),
 C17(H17), C22(H22), C28(H28)
6.c Idealised Me refined as rotating group:
 C2(H2A,H2B,H2C), C32(H32A,H32B,H32C), C33(H33A,H33B,H33C)
;
_olex2_submission_special_instructions 'No special instructions were received'

loop_
_space_group_symop_operation_xyz
'x, y, z'
'-x+1/2, -y, z+1/2'
'x+1/2, -y+1/2, -z'
'-x, y+1/2, -z+1/2'
'-x, -y, -z'
'x-1/2, y, -z-1/2'
'-x-1/2, y-1/2, z'
'x, -y-1/2, z-1/2'

loop_
_atom_site_label
_atom_site_type_symbol
_atom_site_fract_x
_atom_site_fract_y
_atom_site_fract_z
_atom_site_U_iso_or_equiv
_atom_site_adp_type
_atom_site_occupancy
_atom_site_site_symmetry_order
_atom_site_calc_flag
_atom_site_refinement_flags_posn
_atom_site_refinement_flags_adp
_atom_site_refinement_flags_occupancy
_atom_site_disorder_assembly
_atom_site_disorder_group
Ru1 Ru -0.00331(3) 0.74845(4) 0.38522(2) 0.03309(14) Uani 1 1 d D . . . .
P1 P 0.35456(11) 0.82069(14) 0.35639(6) 0.0404(4) Uani 1 1 d . . . . .
N4 N 0.0524(3) 0.8793(4) 0.38606(17) 0.0323(12) Uani 1 1 d . . . . .
N1 N -0.1056(3) 0.7780(3) 0.35093(17) 0.0307(12) Uani 1 1 d . . . . .
N6 N 0.0173(3) 0.7457(4) 0.28747(16) 0.0309(11) Uani 1 1 d . . . . .
N3 N 0.0846(4) 0.7179(5) 0.42252(18) 0.0416(15) Uani 1 1 d . . . . .
C1 C 0.0428(4) 0.7124(5) 0.3271(2) 0.0309(14) Uani 1 1 d . . . . .
N5 N 0.0986(3) 0.6497(4) 0.31587(18) 0.0319(12) Uani 1 1 d . . . . .
C8 C 0.0548(4) 0.7064(5) 0.2518(2) 0.0315(14) Uani 1 1 d . . . . .
N2 N -0.0281(4) 0.6069(4) 0.40237(19) 0.0394(14) Uani 1 1 d . . . . .
C26 C 0.1657(4) 0.9580(6) 0.4117(2) 0.0469(19) Uani 1 1 d . . . . .
H26 H 0.213335 0.953811 0.426067 0.056 Uiso 1 1 calc R . . . .
C11 C -0.1790(4) 0.8176(4) 0.2865(2) 0.0358(15) Uani 1 1 d . . . . .
H11 H -0.180268 0.835051 0.256028 0.043 Uiso 1 1 calc R . . . .
C3 C 0.1062(4) 0.6428(5) 0.2696(2) 0.0368(16) Uani 1 1 d . . . . .
O1 O -0.0620(4) 0.8016(5) 0.44489(19) 0.0585(16) Uani 1 1 d D . . . .
H1 H -0.094(11) 0.762(8) 0.457(5) 0.088 Uiso 0.35(16) 1 d DR . . A 1
C19 C 0.0245(5) 0.5693(5) 0.4309(2) 0.0463(19) Uani 1 1 d . . . . .
C10 C -0.1106(4) 0.8057(4) 0.3077(2) 0.0311(14) Uani 1 1 d . . . . .
C25 C 0.1196(4) 0.8777(5) 0.4082(2) 0.0373(16) Uani 1 1 d . . . . .
C6 C 0.0917(4) 0.6581(5) 0.1799(2) 0.0417(17) Uani 1 1 d . . . . .
H6 H 0.088067 0.663109 0.148553 0.050 Uiso 1 1 calc R . . . .
C24 C 0.1370(4) 0.7860(6) 0.4300(2) 0.0401(17) Uani 1 1 d . . . . .
C13 C -0.2414(4) 0.7759(4) 0.3535(2) 0.0363(16) Uani 1 1 d . . . . .
H13 H -0.286150 0.764085 0.370015 0.044 Uiso 1 1 calc R . . . .
C2 C 0.1492(4) 0.5988(5) 0.3460(2) 0.0394(16) Uani 1 1 d . . . . .
H2A H 0.178864 0.645066 0.363066 0.059 Uiso 1 1 calc GR . . . .
H2B H 0.183328 0.557970 0.328745 0.059 Uiso 1 1 calc GR . . . .
H2C H 0.119277 0.559253 0.366264 0.059 Uiso 1 1 calc GR . . . .
C14 C -0.1713(4) 0.7650(4) 0.3729(2) 0.0328(14) Uani 1 1 d . . . . .
H14 H -0.169207 0.747578 0.403358 0.039 Uiso 1 1 calc R . . . .
C20 C 0.0882(5) 0.6321(5) 0.4430(2) 0.0430(18) Uani 1 1 d . . . . .
C4 C 0.1505(4) 0.5831(5) 0.2435(2) 0.0408(17) Uani 1 1 d . . . . .
H4 H 0.184831 0.538549 0.256070 0.049 Uiso 1 1 calc R . . . .
C29 C 0.0288(4) 0.9651(5) 0.3709(2) 0.0370(15) Uani 1 1 d . . . . .
H29 H -0.019678 0.968907 0.357395 0.044 Uiso 1 1 calc R . . . .
C12 C -0.2458(4) 0.8042(5) 0.3095(2) 0.0404(16) Uani 1 1 d . . . . .
H12 H -0.293346 0.814055 0.295589 0.049 Uiso 1 1 calc R . . . .
C27 C 0.1416(4) 1.0434(6) 0.3940(3) 0.050(2) Uani 1 1 d . . . . .
H27 H 0.172974 1.098439 0.395619 0.060 Uiso 1 1 calc R . . . .
C5 C 0.1417(4) 0.5921(5) 0.1979(2) 0.0432(18) Uani 1 1 d . . . . .
H5 H 0.170401 0.552342 0.178724 0.052 Uiso 1 1 calc R . . . .
C15 C -0.0868(5) 0.5543(5) 0.3902(3) 0.0457(18) Uani 1 1 d . . . . .
H15 H -0.123994 0.581513 0.371294 0.055 Uiso 1 1 calc R . . . .
C9 C -0.0378(4) 0.8244(5) 0.2838(2) 0.0338(15) Uani 1 1 d . . . . .
H9A H -0.048923 0.835628 0.252007 0.041 Uiso 1 1 calc R . . . .
H9B H -0.014764 0.883396 0.295838 0.041 Uiso 1 1 calc R . . . .
C23 C 0.1975(5) 0.7692(6) 0.4578(2) 0.050(2) Uani 1 1 d . . . . .
H23 H 0.234459 0.817167 0.463086 0.060 Uiso 1 1 calc R . . . .
C16 C -0.0957(5) 0.4590(5) 0.4045(3) 0.053(2) Uani 1 1 d . . . . .
H16 H -0.137974 0.422064 0.395236 0.063 Uiso 1 1 calc R . . . .
C21 C 0.1483(5) 0.6121(6) 0.4715(3) 0.055(2) Uani 1 1 d . . . . .
H21 H 0.151209 0.552102 0.486104 0.066 Uiso 1 1 calc R . . . .
C18 C 0.0181(5) 0.4738(6) 0.4452(3) 0.057(2) Uani 1 1 d . . . . .
H18 H 0.055607 0.446693 0.464007 0.069 Uiso 1 1 calc R . . . .
C7 C 0.0466(4) 0.7175(5) 0.2063(2) 0.0379(16) Uani 1 1 d . . . . .
H7 H 0.012437 0.762547 0.193855 0.045 Uiso 1 1 calc R . . . .
C17 C -0.0420(6) 0.4211(6) 0.4320(3) 0.058(2) Uani 1 1 d . . . . .
H17 H -0.046950 0.356922 0.441892 0.070 Uiso 1 1 calc R . . . .
C22 C 0.2027(5) 0.6797(8) 0.4781(3) 0.063(3) Uani 1 1 d . . . . .
H22 H 0.244663 0.665705 0.496766 0.076 Uiso 1 1 calc R . . . .
C28 C 0.0719(4) 1.0486(5) 0.3740(3) 0.0459(18) Uani 1 1 d . . . . .
H28 H 0.053461 1.107460 0.362531 0.055 Uiso 1 1 calc R . . . .
Cl1 Cl 0.16705(12) 0.95748(17) 0.28159(7) 0.0613(6) Uani 1 1 d . . . . .
Cl2 Cl 0.05474(13) 1.00520(16) 0.21517(7) 0.0617(6) Uani 1 1 d . . . . .
C34 C 0.1180(6) 1.0488(6) 0.2537(3) 0.071(3) Uani 1 1 d . . . . .
H34A H 0.090326 1.087956 0.275736 0.085 Uiso 1 1 calc R . . . .
H34B H 0.154917 1.090754 0.238569 0.085 Uiso 1 1 calc R . . . .
F1 F 0.3405(2) 0.8989(3) 0.39424(14) 0.0460(10) Uani 1 1 d . . . . .
F2 F 0.3686(3) 0.7416(3) 0.31862(15) 0.0591(12) Uani 1 1 d . . . . .
F9 F 0.2882(8) 0.7616(9) 0.3739(5) 0.046(3) Uani 0.69(4) 1 d . . P B 1
F4 F 0.4236(7) 0.7727(5) 0.3813(4) 0.050(2) Uiso 0.69(4) 1 d . . P B 1
F5 F 0.4230(7) 0.8868(13) 0.3379(6) 0.054(4) Uani 0.69(4) 1 d . . P B 1
F7 F 0.2981(8) 0.8795(8) 0.3249(4) 0.047(3) Uani 0.69(4) 1 d . . P B 1
F3 F 0.4047(11) 0.7697(8) 0.3935(7) 0.024(5) Uiso 0.31(4) 1 d . U P B 2
F6 F 0.399(4) 0.884(3) 0.3246(17) 0.101(17) Uani 0.31(4) 1 d . U P B 2
F10 F 0.305(3) 0.741(3) 0.3885(18) 0.101(14) Uani 0.31(4) 1 d . U P B 2
F8 F 0.275(3) 0.840(5) 0.3327(18) 0.13(2) Uani 0.31(4) 1 d . . P B 2
P3 P -0.1995(6) 1.0375(9) 0.4384(4) 0.032(3) Uani 0.51(5) 1 d . . P C 1
F16 F -0.2408(17) 1.049(3) 0.3912(9) 0.044(5) Uani 0.51(5) 1 d . . P C 1
F20 F -0.260(2) 1.081(3) 0.4683(12) 0.106(12) Uani 0.51(5) 1 d . . P C 1
F18 F -0.2354(9) 0.9305(14) 0.4413(5) 0.042(5) Uani 0.51(5) 1 d . . P C 1
F22 F -0.1263(12) 0.9912(13) 0.4127(8) 0.050(5) Uani 0.51(5) 1 d . . P C 1
F13 F -0.1627(16) 1.137(2) 0.4377(11) 0.063(6) Uani 0.51(5) 1 d . . P C 1
F11 F -0.1614(13) 1.021(2) 0.4858(8) 0.073(7) Uani 0.51(5) 1 d . . P C 1
P2 P -0.1880(16) 1.051(2) 0.4440(8) 0.084(6) Uani 0.49(5) 1 d . U P C 2
F12 F -0.143(3) 1.054(4) 0.4896(10) 0.131(14) Uani 0.49(5) 1 d . U P C 2
F21 F -0.114(2) 1.026(4) 0.4202(9) 0.107(10) Uani 0.49(5) 1 d . U P C 2
F17 F -0.211(4) 0.942(2) 0.4473(13) 0.156(15) Uani 0.49(5) 1 d . U P C 2
F15 F -0.230(2) 1.061(3) 0.3977(12) 0.073(11) Uani 0.49(5) 1 d . U P C 2
F19 F -0.2773(16) 1.0785(17) 0.4633(9) 0.045(5) Uani 0.49(5) 1 d . U P C 2
F14 F -0.170(2) 1.164(3) 0.4369(10) 0.091(11) Uani 0.49(5) 1 d . U P C 2
C31 C -0.0649(10) 0.7817(11) 0.4902(5) 0.044(4) Uani 0.70(3) 1 d . . P D 1
H31A H -0.051074 0.713956 0.495200 0.053 Uiso 0.70(3) 1 calc R . P D 1
H31B H -0.117254 0.791076 0.501045 0.053 Uiso 0.70(3) 1 calc R . P D 1
C32 C -0.0104(11) 0.8470(11) 0.5170(4) 0.063(5) Uani 0.70(3) 1 d . . P D 1
H32A H 0.041274 0.839151 0.505791 0.094 Uiso 0.70(3) 1 calc GR . P D 1
H32B H -0.012068 0.829137 0.548443 0.094 Uiso 0.70(3) 1 calc GR . P D 1
H32C H -0.025969 0.913799 0.513681 0.094 Uiso 0.70(3) 1 calc GR . P D 1
C30 C -0.055(3) 0.824(6) 0.4788(17) 0.090(17) Uani 0.30(3) 1 d . U P D 2
H30A H -0.015454 0.872266 0.471992 0.108 Uiso 0.30(3) 1 calc R . P D 2
H30B H -0.025609 0.767582 0.487902 0.108 Uiso 0.30(3) 1 calc R . P D 2
C33 C -0.068(3) 0.858(3) 0.5236(10) 0.074(15) Uani 0.30(3) 1 d . U P D 2
H33A H -0.081574 0.925889 0.522941 0.111 Uiso 0.30(3) 1 calc GR . P D 2
H33B H -0.021630 0.849682 0.541138 0.111 Uiso 0.30(3) 1 calc GR . P D 2
H33C H -0.109043 0.821290 0.537137 0.111 Uiso 0.30(3) 1 calc GR . P D 2

loop_
_atom_site_aniso_label
_atom_site_aniso_U_11
_atom_site_aniso_U_22
_atom_site_aniso_U_33
_atom_site_aniso_U_23
_atom_site_aniso_U_13
_atom_site_aniso_U_12
Ru1 0.0400(3) 0.0324(2) 0.0269(2) 0.0005(2) 0.0035(2) -0.0002(2)
P1 0.0451(10) 0.0347(9) 0.0412(10) 0.0008(8) 0.0042(9) 0.0048(8)
N4 0.038(3) 0.031(3) 0.028(3) -0.001(2) 0.005(2) -0.003(2)
N1 0.040(3) 0.019(3) 0.033(3) -0.002(2) 0.004(2) -0.002(2)
N6 0.037(3) 0.029(3) 0.026(2) 0.003(2) 0.003(2) 0.005(2)
N3 0.046(4) 0.053(4) 0.025(3) 0.007(3) 0.005(3) 0.004(3)
C1 0.034(3) 0.028(3) 0.030(3) -0.003(3) 0.007(3) 0.002(3)
N5 0.041(3) 0.023(3) 0.032(3) -0.001(2) 0.001(3) -0.002(2)
C8 0.034(3) 0.031(3) 0.029(3) -0.002(3) -0.001(3) -0.005(3)
N2 0.055(4) 0.029(3) 0.035(3) 0.009(2) 0.008(3) -0.001(3)
C26 0.037(4) 0.062(5) 0.042(4) -0.009(4) -0.001(3) -0.006(4)
C11 0.046(4) 0.022(3) 0.040(4) 0.000(3) 0.000(3) 0.001(3)
C3 0.036(4) 0.041(4) 0.033(3) -0.004(3) 0.006(3) -0.010(3)
O1 0.078(4) 0.068(4) 0.030(3) -0.011(3) 0.012(3) -0.025(3)
C19 0.069(5) 0.035(4) 0.035(4) 0.008(3) 0.016(4) 0.006(4)
C10 0.040(4) 0.019(3) 0.035(3) 0.001(3) 0.003(3) 0.001(3)
C25 0.042(4) 0.042(4) 0.028(3) -0.001(3) 0.003(3) 0.003(3)
C6 0.046(4) 0.042(4) 0.038(4) -0.014(3) 0.005(3) -0.012(3)
C24 0.038(4) 0.052(4) 0.031(3) 0.003(3) 0.004(3) 0.000(3)
C13 0.043(4) 0.022(3) 0.044(4) 0.004(3) 0.008(3) -0.001(3)
C2 0.046(4) 0.030(4) 0.042(4) 0.001(3) -0.001(3) 0.008(3)
C14 0.043(4) 0.020(3) 0.035(3) 0.002(3) 0.009(3) 0.001(3)
C20 0.056(5) 0.039(4) 0.034(4) 0.010(3) 0.007(4) 0.005(4)
C4 0.041(4) 0.036(4) 0.045(4) -0.011(3) 0.002(3) -0.001(3)
C29 0.037(4) 0.033(4) 0.041(4) -0.003(3) 0.003(3) 0.002(3)
C12 0.039(4) 0.032(4) 0.050(4) 0.006(3) -0.003(4) 0.003(3)
C27 0.041(4) 0.049(5) 0.059(5) -0.006(4) -0.001(4) -0.008(4)
C5 0.047(4) 0.039(4) 0.044(4) -0.014(3) 0.011(4) -0.001(3)
C15 0.058(5) 0.034(4) 0.046(4) 0.000(3) 0.012(4) 0.006(4)
C9 0.041(4) 0.030(3) 0.031(3) 0.002(3) 0.001(3) 0.001(3)
C23 0.053(5) 0.063(6) 0.034(4) 0.007(4) -0.003(4) 0.001(4)
C16 0.068(6) 0.032(4) 0.057(5) -0.005(4) 0.021(5) 0.001(4)
C21 0.069(6) 0.054(5) 0.042(4) 0.025(4) 0.006(4) 0.018(5)
C18 0.076(6) 0.050(5) 0.046(5) 0.019(4) 0.020(4) 0.020(5)
C7 0.039(4) 0.046(4) 0.028(3) -0.002(3) -0.002(3) -0.007(3)
C17 0.085(7) 0.032(4) 0.057(5) 0.011(4) 0.025(5) 0.003(4)
C22 0.054(5) 0.095(7) 0.040(4) 0.020(5) -0.007(4) 0.009(5)
C28 0.050(4) 0.035(4) 0.052(5) -0.002(3) 0.000(4) -0.005(3)
Cl1 0.0572(12) 0.0665(14) 0.0603(12) -0.0059(11) -0.0050(11) 0.0135(11)
Cl2 0.0704(14) 0.0568(13) 0.0579(12) 0.0103(10) -0.0040(11) 0.0036(11)
C34 0.090(7) 0.049(5) 0.072(6) -0.001(5) -0.016(6) 0.000(5)
F1 0.059(3) 0.032(2) 0.047(2) -0.0011(18) 0.013(2) -0.003(2)
F2 0.068(3) 0.049(3) 0.061(3) -0.016(2) 0.002(2) 0.019(2)
F9 0.052(5) 0.028(6) 0.059(6) -0.007(4) 0.012(4) -0.010(4)
F5 0.049(6) 0.042(6) 0.071(10) 0.001(6) 0.028(5) -0.004(4)
F7 0.061(6) 0.036(5) 0.044(5) -0.001(4) -0.010(4) 0.014(4)
F6 0.21(5) 0.023(13) 0.07(2) 0.022(13) 0.07(3) 0.04(2)
F10 0.13(3) 0.046(15) 0.13(3) 0.020(17) 0.06(2) -0.013(17)
F8 0.11(3) 0.14(4) 0.15(3) -0.09(3) -0.06(3) 0.07(3)
P3 0.037(4) 0.037(4) 0.021(4) 0.007(2) 0.003(2) 0.003(2)
F16 0.047(7) 0.065(13) 0.020(6) 0.006(7) 0.000(7) -0.014(7)
F20 0.08(2) 0.15(2) 0.089(17) -0.049(14) 0.033(14) 0.010(14)
F18 0.057(9) 0.036(7) 0.034(6) 0.011(5) 0.014(5) 0.000(5)
F22 0.050(8) 0.050(8) 0.049(10) 0.007(6) 0.017(7) 0.016(6)
F13 0.066(10) 0.036(10) 0.086(15) -0.004(9) 0.005(9) -0.017(7)
F11 0.056(8) 0.134(15) 0.030(7) 0.030(9) -0.020(6) -0.030(10)
P2 0.107(11) 0.110(12) 0.035(5) 0.006(6) 0.014(6) 0.031(8)
F12 0.13(3) 0.21(3) 0.049(10) -0.007(16) 0.004(15) 0.09(2)
F21 0.099(16) 0.17(3) 0.053(9) -0.029(15) 0.008(9) 0.035(18)
F17 0.28(4) 0.062(13) 0.13(2) 0.041(14) 0.07(2) -0.01(2)
F15 0.11(2) 0.056(11) 0.057(16) 0.002(10) -0.022(11) -0.005(12)
F19 0.040(8) 0.056(9) 0.038(7) -0.007(6) 0.009(6) -0.005(5)
F14 0.141(19) 0.08(2) 0.050(12) 0.031(13) -0.024(11) -0.021(15)
C31 0.046(8) 0.053(9) 0.034(8) 0.002(6) 0.005(6) 0.008(6)
C32 0.076(12) 0.080(10) 0.032(6) -0.015(6) 0.001(7) 0.005(8)
C30 0.05(2) 0.15(5) 0.06(3) 0.02(3) 0.03(2) 0.00(3)
C33 0.11(4) 0.07(2) 0.041(17) 0.008(16) 0.03(2) 0.01(2)

loop_
_atom_type_symbol
_atom_type_description
_atom_type_scat_dispersion_real
_atom_type_scat_dispersion_imag
_atom_type_scat_source
C C 0.0181 0.0091 'International Tables Vol C Tables 4.2.6.8 and 6.1.1.4'
H H 0.0000 0.0000 'International Tables Vol C Tables 4.2.6.8 and 6.1.1.4'
Cl Cl 0.3639 0.7018 'International Tables Vol C Tables 4.2.6.8 and 6.1.1.4'
F F 0.0727 0.0534 'International Tables Vol C Tables 4.2.6.8 and 6.1.1.4'
N N 0.0311 0.0180 'International Tables Vol C Tables 4.2.6.8 and 6.1.1.4'
O O 0.0492 0.0322 'International Tables Vol C Tables 4.2.6.8 and 6.1.1.4'
P P 0.2955 0.4335 'International Tables Vol C Tables 4.2.6.8 and 6.1.1.4'
Ru Ru 0.0552 3.2960 'International Tables Vol C Tables 4.2.6.8 and 6.1.1.4'

loop_
_geom_angle_atom_site_label_1
_geom_angle_atom_site_label_2
_geom_angle_atom_site_label_3
_geom_angle
_geom_angle_site_symmetry_1
_geom_angle_site_symmetry_3
_geom_angle_publ_flag
N4 Ru1 N1 103.8(2) . . ?
N4 Ru1 N2 158.3(2) . . ?
N4 Ru1 O1 85.2(2) . . ?
N1 Ru1 O1 86.0(2) . . ?
N3 Ru1 N4 79.0(2) . . ?
N3 Ru1 N1 173.9(2) . . ?
N3 Ru1 C1 97.1(3) . . ?
N3 Ru1 N2 79.5(3) . . ?
N3 Ru1 O1 88.8(2) . . ?
C1 Ru1 N4 92.3(2) . . ?
C1 Ru1 N1 88.3(2) . . ?
C1 Ru1 N2 93.6(2) . . ?
C1 Ru1 O1 173.0(3) . . ?
N2 Ru1 N1 97.2(2) . . ?
N2 Ru1 O1 91.1(2) . . ?
F1 P1 F2 179.6(3) . . ?
F1 P1 F5 88.3(7) . . ?
F1 P1 F7 88.5(5) . . ?
F1 P1 F10 87.8(15) . . ?
F2 P1 F5 92.0(7) . . ?
F2 P1 F10 91.9(15) . . ?
F9 P1 F1 90.2(5) . . ?
F9 P1 F2 89.5(5) . . ?
F9 P1 F4 101.4(9) . . ?
F9 P1 F5 177.9(8) . . ?
F9 P1 F7 90.2(6) . . ?
F4 P1 F1 94.1(4) . . ?
F4 P1 F2 85.7(4) . . ?
F4 P1 F5 80.2(9) . . ?
F4 P1 F7 168.0(8) . . ?
F7 P1 F2 91.7(5) . . ?
F7 P1 F5 88.2(7) . . ?
F3 P1 F1 83.9(6) . . ?
F3 P1 F2 95.9(6) . . ?
F3 P1 F10 66(3) . . ?
F3 P1 F8 151(4) . . ?
F6 P1 F1 97.5(17) . . ?
F6 P1 F2 82.9(17) . . ?
F6 P1 F3 115(3) . . ?
F6 P1 F10 175(2) . . ?
F6 P1 F8 94(2) . . ?
F8 P1 F1 93.8(13) . . ?
F8 P1 F2 86.3(13) . . ?
F8 P1 F10 85(2) . . ?
C25 N4 Ru1 113.9(4) . . ?
C29 N4 Ru1 129.2(5) . . ?
C29 N4 C25 116.7(6) . . ?
C10 N1 Ru1 125.2(4) . . ?
C14 N1 Ru1 117.9(4) . . ?
C14 N1 C10 116.9(6) . . ?
C1 N6 C8 112.9(5) . . ?
C1 N6 C9 122.8(5) . . ?
C8 N6 C9 123.9(5) . . ?
C24 N3 Ru1 119.0(5) . . ?
C24 N3 C20 121.3(7) . . ?
C20 N3 Ru1 119.5(5) . . ?
N6 C1 Ru1 123.2(5) . . ?
N6 C1 N5 104.1(5) . . ?
N5 C1 Ru1 132.5(5) . . ?
C1 N5 C3 111.1(6) . . ?
C1 N5 C2 127.1(6) . . ?
C3 N5 C2 121.7(6) . . ?
N6 C8 C3 105.7(6) . . ?
N6 C8 C7 132.6(6) . . ?
C3 C8 C7 121.7(6) . . ?
C19 N2 Ru1 112.1(5) . . ?
C15 N2 Ru1 128.5(5) . . ?
C15 N2 C19 119.4(6) . . ?
C27 C26 C25 119.4(7) . . ?
C10 C11 C12 120.0(6) . . ?
C8 C3 N5 106.2(6) . . ?
C8 C3 C4 122.5(7) . . ?
C4 C3 N5 131.2(7) . . ?
C31 O1 Ru1 138.4(8) . . ?
C30 O1 Ru1 145(3) . . ?
N2 C19 C20 116.3(6) . . ?
N2 C19 C18 120.2(8) . . ?
C18 C19 C20 123.4(8) . . ?
N1 C10 C11 122.3(6) . . ?
N1 C10 C9 117.0(6) . . ?
C11 C10 C9 120.6(6) . . ?
N4 C25 C26 122.3(7) . . ?
N4 C25 C24 114.5(6) . . ?
C26 C25 C24 123.2(7) . . ?
C5 C6 C7 122.4(7) . . ?
N3 C24 C25 113.4(6) . . ?
N3 C24 C23 120.9(7) . . ?
C23 C24 C25 125.5(7) . . ?
C14 C13 C12 119.3(7) . . ?
N1 C14 C13 123.4(6) . . ?
N3 C20 C19 112.4(7) . . ?
N3 C20 C21 119.7(8) . . ?
C21 C20 C19 127.9(7) . . ?
C5 C4 C3 116.4(7) . . ?
N4 C29 C28 123.5(7) . . ?
C11 C12 C13 118.1(7) . . ?
C28 C27 C26 119.5(7) . . ?
C4 C5 C6 121.2(7) . . ?
N2 C15 C16 122.0(8) . . ?
N6 C9 C10 113.6(5) . . ?
C24 C23 C22 118.1(8) . . ?
C17 C16 C15 118.3(9) . . ?
C22 C21 C20 119.3(7) . . ?
C17 C18 C19 119.2(8) . . ?
C8 C7 C6 115.8(7) . . ?
C18 C17 C16 120.8(8) . . ?
C21 C22 C23 120.6(8) . . ?
C27 C28 C29 118.3(7) . . ?
Cl2 C34 Cl1 112.7(5) . . ?
F16 P3 F18 88.0(15) . . ?
F16 P3 F22 88.9(15) . . ?
F20 P3 F16 99(2) . . ?
F20 P3 F18 93.8(16) . . ?
F20 P3 F22 171.5(19) . . ?
F20 P3 F13 86.5(19) . . ?
F20 P3 F11 80(2) . . ?
F18 P3 F22 88.3(10) . . ?
F13 P3 F16 95(2) . . ?
F13 P3 F18 177.0(17) . . ?
F13 P3 F22 91.0(13) . . ?
F13 P3 F11 87.9(17) . . ?
F11 P3 F16 177.0(16) . . ?
F11 P3 F18 89.2(12) . . ?
F11 P3 F22 91.9(14) . . ?
F12 P2 F17 95(2) . . ?
F12 P2 F19 99(2) . . ?
F12 P2 F14 89.5(19) . . ?
F21 P2 F12 89.2(17) . . ?
F21 P2 F17 91.5(19) . . ?
F21 P2 F15 90(2) . . ?
F21 P2 F19 172(2) . . ?
F21 P2 F14 89.5(19) . . ?
F17 P2 F19 87.6(17) . . ?
F17 P2 F14 175(2) . . ?
F15 P2 F12 173(3) . . ?
F15 P2 F17 91(2) . . ?
F15 P2 F19 81(2) . . ?
F15 P2 F14 84(2) . . ?
F14 P2 F19 90.7(19) . . ?
O1 C31 C32 111.6(15) . . ?
O1 C30 C33 164(5) . . ?

loop_
_geom_bond_atom_site_label_1
_geom_bond_atom_site_label_2
_geom_bond_distance
_geom_bond_site_symmetry_2
_geom_bond_publ_flag
Ru1 N4 2.079(5) . ?
Ru1 N1 2.124(6) . ?
Ru1 N3 1.965(6) . ?
Ru1 C1 1.997(6) . ?
Ru1 N2 2.093(6) . ?
Ru1 O1 2.205(6) . ?
P1 F1 1.600(4) . ?
P1 F2 1.607(5) . ?
P1 F9 1.530(14) . ?
P1 F4 1.582(8) . ?
P1 F5 1.622(14) . ?
P1 F7 1.604(12) . ?
P1 F3 1.597(12) . ?
P1 F6 1.52(4) . ?
P1 F10 1.71(4) . ?
P1 F8 1.60(4) . ?
N4 C25 1.363(9) . ?
N4 C29 1.351(8) . ?
N1 C10 1.362(8) . ?
N1 C14 1.350(8) . ?
N6 C1 1.359(8) . ?
N6 C8 1.377(8) . ?
N6 C9 1.474(8) . ?
N3 C24 1.348(9) . ?
N3 C20 1.351(9) . ?
C1 N5 1.363(8) . ?
N5 C3 1.403(8) . ?
N5 C2 1.458(8) . ?
C8 C3 1.382(10) . ?
C8 C7 1.387(9) . ?
N2 C19 1.371(10) . ?
N2 C15 1.325(10) . ?
C26 C25 1.391(10) . ?
C26 C27 1.376(11) . ?
C11 C10 1.379(9) . ?
C11 C12 1.383(10) . ?
C3 C4 1.390(10) . ?
O1 C31 1.395(17) . ?
O1 C30 1.08(6) . ?
C19 C20 1.476(11) . ?
C19 C18 1.409(10) . ?
C10 C9 1.498(9) . ?
C25 C24 1.474(10) . ?
C6 C5 1.388(11) . ?
C6 C7 1.401(10) . ?
C24 C23 1.380(10) . ?
C13 C14 1.379(10) . ?
C13 C12 1.384(9) . ?
C20 C21 1.393(11) . ?
C4 C5 1.386(10) . ?
C29 C28 1.398(10) . ?
C27 C28 1.374(11) . ?
C15 C16 1.410(10) . ?
C23 C22 1.397(12) . ?
C16 C17 1.367(12) . ?
C21 C22 1.365(13) . ?
C18 C17 1.355(13) . ?
Cl1 C34 1.757(9) . ?
Cl2 C34 1.724(10) . ?
P3 F16 1.61(4) . ?
P3 F20 1.53(4) . ?
P3 F18 1.63(2) . ?
P3 F22 1.64(2) . ?
P3 F13 1.54(3) . ?
P3 F11 1.60(2) . ?
P2 F12 1.59(3) . ?
P2 F21 1.53(3) . ?
P2 F17 1.59(3) . ?
P2 F15 1.58(4) . ?
P2 F19 1.72(4) . ?
P2 F14 1.63(3) . ?
C31 C32 1.55(2) . ?
C30 C33 1.45(6) . ?
